data_2228447
loop_
_publ_author_name
'Zhou, Feng-yan'
'Huang, Jian-ying'

_publ_section_title
;
 <i>rac</i>-2-[2-(4-Fluorophenyl)-2-oxo-1-phenylethyl]-4-methyl-3-oxo-<i>N</i>-phenylpentanamide
;
_journal_coeditor_code KP2271
_journal_issue 12
_journal_name_full 'Acta Crystallographica Section E'
_journal_page_first o3168
_journal_paper_doi 10.1107/S1600536810046271
_journal_volume 66
_journal_year 2010
_chemical_formula_iupac 'C26 H24 F N O3'
_chemical_formula_moiety 'C26 H24 F N O3'
_chemical_formula_sum 'C26 H24 F N O3'
_chemical_formula_weight 417.46
_chemical_name_systematic
;
<i>rac</i>-2-[2-(4-Fluorophenyl)-2-oxo-1-phenylethyl]-4-methyl-3-oxo-
<i>N</i>-phenylpentanamide
;
_space_group_IT_number 14
_symmetry_cell_setting monoclinic
_symmetry_space_group_name_Hall '-P 2yn'
_symmetry_space_group_name_H-M 'P 1 21/n 1'
_atom_sites_solution_hydrogens geom
_atom_sites_solution_primary direct
_atom_sites_solution_secondary difmap
_audit_creation_method SHELXL-97
_cell_angle_alpha 90.00
_cell_angle_beta 99.651(2)
_cell_angle_gamma 90.00
_cell_formula_units_Z 4
_cell_length_a 14.1694(14)
_cell_length_b 9.8307(9)
_cell_length_c 16.6367(16)
_cell_measurement_reflns_used 2549
_cell_measurement_temperature 173(2)
_cell_measurement_theta_max 21.78
_cell_measurement_theta_min 2.42
_cell_volume 2284.6(4)
_computing_cell_refinement 'SAINT (Bruker, 2005)'
_computing_data_collection 'SMART (Bruker, 2005)'
_computing_data_reduction 'SAINT (Bruker, 2005)'
_computing_molecular_graphics 'SHELXTL (Sheldrick, 2008)'
_computing_publication_material 'SHELXL97 (Sheldrick, 2008)'
_computing_structure_refinement 'SHELXL97 (Sheldrick, 2008)'
_computing_structure_solution 'SHELXS97 (Sheldrick, 2008)'
_diffrn_ambient_temperature 173(2)
_diffrn_measured_fraction_theta_full 0.999
_diffrn_measured_fraction_theta_max 0.999
_diffrn_measurement_device_type 'Bruker SMART CCD area-detector'
_diffrn_measurement_method '\f and \w'
_diffrn_radiation_monochromator graphite
_diffrn_radiation_source 'fine-focus sealed tube'
_diffrn_radiation_type MoK\a
_diffrn_radiation_wavelength 0.71073
_diffrn_reflns_av_R_equivalents 0.0265
_diffrn_reflns_av_sigmaI/netI 0.0310
_diffrn_reflns_limit_h_max 15
_diffrn_reflns_limit_h_min -16
_diffrn_reflns_limit_k_max 11
_diffrn_reflns_limit_k_min -11
_diffrn_reflns_limit_l_max 19
_diffrn_reflns_limit_l_min -14
_diffrn_reflns_number 10555
_diffrn_reflns_theta_full 24.49
_diffrn_reflns_theta_max 24.49
_diffrn_reflns_theta_min 1.75
_exptl_absorpt_coefficient_mu 0.084
_exptl_absorpt_correction_T_max 0.996
_exptl_absorpt_correction_T_min 0.990
_exptl_absorpt_correction_type multi-scan
_exptl_absorpt_process_details '(SADABS; Bruker, 2005)'
_exptl_crystal_colour colourless
_exptl_crystal_density_diffrn 1.214
_exptl_crystal_density_method 'not measured'
_exptl_crystal_description prism
_exptl_crystal_F_000 880
_exptl_crystal_size_max 0.15
_exptl_crystal_size_mid 0.10
_exptl_crystal_size_min 0.05
_refine_diff_density_max 0.780
_refine_diff_density_min -0.677
_refine_ls_extinction_method none
_refine_ls_goodness_of_fit_ref 1.060
_refine_ls_hydrogen_treatment constr
_refine_ls_matrix_type full
_refine_ls_number_parameters 275
_refine_ls_number_reflns 3792
_refine_ls_number_restraints 1
_refine_ls_restrained_S_all 1.061
_refine_ls_R_factor_all 0.0956
_refine_ls_R_factor_gt 0.0667
_refine_ls_shift/su_max 0.000
_refine_ls_shift/su_mean 0.000
_refine_ls_structure_factor_coef Fsqd
_refine_ls_weighting_details 'calc w=1/[\s^2^(Fo^2^)+(0.1129P)^2^+1.1017P] where P=(Fo^2^+2Fc^2^)/3'
_refine_ls_weighting_scheme calc
_refine_ls_wR_factor_gt 0.1974
_refine_ls_wR_factor_ref 0.2265
_reflns_number_gt 2493
_reflns_number_total 3792
_reflns_threshold_expression I>2sigma(I)
_cod_data_source_file kp2271.cif
_cod_data_source_block I
_cod_original_sg_symbol_H-M 'P 21/n'
_cod_database_code 2228447
_cod_database_fobs_code 2228447

loop_
_symmetry_equiv_pos_as_xyz
'x, y, z'
'-x+1/2, y+1/2, -z+1/2'
'-x, -y, -z'
'x-1/2, -y-1/2, z-1/2'

loop_
_atom_site_type_symbol
_atom_site_label
_atom_site_fract_x
_atom_site_fract_y
_atom_site_fract_z
_atom_site_U_iso_or_equiv
_atom_site_adp_type
_atom_site_calc_flag
_atom_site_refinement_flags
_atom_site_occupancy
_atom_site_disorder_assembly
_atom_site_disorder_group
C C1 0.0713(3) 0.2839(5) 0.9806(3) 0.0948(13) Uani d . 1 . .
H H1A 0.0361 0.2691 1.0236 0.114 Uiso calc R 1 . .
C C2 0.0430(3) 0.3814(5) 0.9239(3) 0.0996(14) Uani d . 1 . .
H H2A -0.0107 0.4368 0.9286 0.120 Uiso calc R 1 . .
C C3 0.0911(2) 0.4006(4) 0.8599(2) 0.0769(10) Uani d . 1 . .
H H3A 0.0698 0.4674 0.8196 0.092 Uiso calc R 1 . .
C C4 0.1710(2) 0.3222(3) 0.85420(17) 0.0521(7) Uani d . 1 . .
C C5 0.2012(3) 0.2269(3) 0.9127(2) 0.0763(10) Uani d . 1 . .
H H5A 0.2569 0.1745 0.9100 0.092 Uiso calc R 1 . .
C C6 0.1503(4) 0.2071(4) 0.9758(2) 0.0958(14) Uani d . 1 . .
H H6A 0.1705 0.1398 1.0159 0.115 Uiso calc R 1 . .
C C7 0.2586(2) 0.2567(3) 0.74381(17) 0.0499(7) Uani d . 1 . .
C C8 0.2898(2) 0.3116(3) 0.66692(17) 0.0546(7) Uani d . 1 . .
H H8A 0.2728 0.4103 0.6617 0.066 Uiso calc R 1 . .
C C9 0.2357(2) 0.2362(3) 0.59207(18) 0.0617(8) Uani d . 1 . .
H H9A 0.2563 0.1388 0.5948 0.074 Uiso calc R 1 . .
C C10 0.1280(3) 0.2419(4) 0.5882(2) 0.0743(10) Uani d . 1 . .
C C11 0.0794(4) 0.3651(5) 0.5882(3) 0.1127(15) Uani d . 1 . .
H H11A 0.1140 0.4482 0.5908 0.135 Uiso calc R 1 . .
C C12 -0.0191(4) 0.3675(8) 0.5845(4) 0.142(2) Uani d . 1 . .
H H12A -0.0511 0.4524 0.5845 0.170 Uiso calc R 1 . .
C C13 -0.0706(5) 0.2506(10) 0.5810(4) 0.146(2) Uani d . 1 . .
H H13A -0.1381 0.2531 0.5782 0.175 Uiso calc R 1 . .
C C14 -0.0231(5) 0.1283(8) 0.5815(3) 0.131(2) Uani d . 1 . .
H H14A -0.0580 0.0456 0.5793 0.158 Uiso calc R 1 . .
C C15 0.0746(3) 0.1249(5) 0.5851(2) 0.0931(12) Uani d . 1 . .
H H15A 0.1059 0.0394 0.5855 0.112 Uiso calc R 1 . .
C C16 0.3973(2) 0.2978(3) 0.6729(2) 0.0695(9) Uani d . 1 . .
C C17 0.4603(3) 0.3732(5) 0.7404(3) 0.1074(10) Uani d U 1 . .
H H17A 0.4183 0.4299 0.7697 0.129 Uiso calc R 1 . .
C C18 0.5129(5) 0.2730(6) 0.8006(4) 0.168(3) Uani d U 1 . .
H H18A 0.5533 0.3225 0.8447 0.253 Uiso calc R 1 . .
H H18B 0.5531 0.2142 0.7728 0.253 Uiso calc R 1 . .
H H18C 0.4665 0.2173 0.8234 0.253 Uiso calc R 1 . .
C C19 0.5271(3) 0.4666(5) 0.7060(3) 0.1074(10) Uani d . 1 . .
H H19A 0.5669 0.5158 0.7505 0.161 Uiso calc R 1 . .
H H19B 0.4898 0.5319 0.6690 0.161 Uiso calc R 1 . .
H H19C 0.5681 0.4133 0.6759 0.161 Uiso calc R 1 . .
C C20 0.2594(3) 0.2989(3) 0.5144(2) 0.0752(10) Uani d . 1 . .
C C21 0.2747(2) 0.2140(3) 0.44349(17) 0.0595(8) Uani d . 1 . .
C C22 0.2713(2) 0.0741(3) 0.44226(19) 0.0632(8) Uani d . 1 . .
H H22A 0.2592 0.0261 0.4890 0.076 Uiso calc R 1 . .
C C23 0.2853(3) 0.0031(4) 0.3737(2) 0.0784(10) Uani d . 1 . .
H H23A 0.2820 -0.0934 0.3725 0.094 Uiso calc R 1 . .
C C24 0.3038(3) 0.0743(4) 0.3080(2) 0.0821(11) Uani d . 1 . .
C C25 0.3089(3) 0.2124(4) 0.3068(2) 0.0882(11) Uani d . 1 . .
H H25A 0.3221 0.2593 0.2600 0.106 Uiso calc R 1 . .
C C26 0.2945(3) 0.2819(4) 0.3749(2) 0.0776(10) Uani d . 1 . .
H H26A 0.2980 0.3784 0.3754 0.093 Uiso calc R 1 . .
N N1 0.21798(16) 0.3485(2) 0.78690(14) 0.0535(6) Uani d . 1 . .
H H1 0.2207 0.4340 0.7719 0.066(9) Uiso calc R 1 . .
O O1 0.26887(16) 0.13615(19) 0.76232(13) 0.0648(6) Uani d . 1 . .
O O2 0.2615(3) 0.4226(3) 0.50929(17) 0.1281(13) Uani d . 1 . .
O O3 0.4304(2) 0.2291(3) 0.62480(19) 0.1088(11) Uani d . 1 . .
F F1 0.3192(2) 0.0052(3) 0.24109(15) 0.1311(11) Uani d . 1 . .

loop_
_atom_site_aniso_label
_atom_site_aniso_U_11
_atom_site_aniso_U_22
_atom_site_aniso_U_33
_atom_site_aniso_U_12
_atom_site_aniso_U_13
_atom_site_aniso_U_23
C1 0.107(3) 0.106(3) 0.087(3) -0.021(3) 0.061(3) -0.016(3)
C2 0.066(2) 0.147(4) 0.092(3) 0.020(2) 0.032(2) -0.018(3)
C3 0.069(2) 0.094(3) 0.071(2) 0.0213(19) 0.0209(17) -0.0039(19)
C4 0.0572(17) 0.0468(15) 0.0567(17) -0.0004(13) 0.0220(13) -0.0059(13)
C5 0.106(3) 0.0581(19) 0.075(2) 0.0208(18) 0.045(2) 0.0083(17)
C6 0.160(4) 0.064(2) 0.080(3) 0.010(2) 0.066(3) 0.0072(19)
C7 0.0563(16) 0.0431(16) 0.0535(16) -0.0041(12) 0.0186(13) -0.0047(12)
C8 0.0694(19) 0.0447(15) 0.0550(17) -0.0097(13) 0.0256(14) -0.0043(13)
C9 0.089(2) 0.0455(16) 0.0534(17) -0.0118(15) 0.0210(15) -0.0043(13)
C10 0.086(2) 0.080(2) 0.0550(19) -0.017(2) 0.0062(16) 0.0002(16)
C11 0.095(3) 0.098(3) 0.139(4) 0.002(3) 0.001(3) 0.005(3)
C12 0.087(4) 0.169(6) 0.163(6) 0.025(4) 0.003(3) 0.013(4)
C13 0.090(4) 0.215(8) 0.125(5) -0.029(5) 0.001(3) 0.002(5)
C14 0.107(4) 0.173(6) 0.113(4) -0.059(4) 0.015(3) 0.000(4)
C15 0.103(3) 0.101(3) 0.077(2) -0.038(2) 0.018(2) -0.002(2)
C16 0.077(2) 0.067(2) 0.073(2) -0.0159(17) 0.0366(18) -0.0126(17)
C17 0.098(2) 0.116(2) 0.111(2) -0.0421(18) 0.0240(18) -0.0169(19)
C18 0.165(6) 0.151(6) 0.163(6) 0.002(4) -0.051(5) 0.006(4)
C19 0.098(2) 0.116(2) 0.111(2) -0.0421(18) 0.0240(18) -0.0169(19)
C20 0.117(3) 0.0525(19) 0.061(2) -0.0195(18) 0.0282(19) -0.0035(15)
C21 0.070(2) 0.0604(19) 0.0477(16) -0.0125(15) 0.0091(14) -0.0014(14)
C22 0.071(2) 0.061(2) 0.0578(18) -0.0119(15) 0.0107(15) -0.0049(15)
C23 0.096(3) 0.068(2) 0.072(2) -0.0158(19) 0.0166(19) -0.0157(18)
C24 0.097(3) 0.096(3) 0.055(2) -0.012(2) 0.0169(18) -0.025(2)
C25 0.121(3) 0.095(3) 0.051(2) -0.015(2) 0.0210(19) -0.0007(19)
C26 0.112(3) 0.068(2) 0.0532(19) -0.0108(19) 0.0178(18) 0.0008(16)
N1 0.0659(15) 0.0405(13) 0.0598(14) 0.0020(11) 0.0268(12) 0.0001(11)
O1 0.0940(16) 0.0417(12) 0.0663(13) 0.0069(10) 0.0355(11) 0.0004(9)
O2 0.261(4) 0.0547(16) 0.0844(19) -0.0303(19) 0.076(2) -0.0051(13)
O3 0.0924(19) 0.129(2) 0.121(2) -0.0246(17) 0.0629(18) -0.0555(19)
F1 0.195(3) 0.128(2) 0.0799(16) -0.0225(19) 0.0503(17) -0.0418(15)

loop_
_atom_type_symbol
_atom_type_description
_atom_type_scat_dispersion_real
_atom_type_scat_dispersion_imag
_atom_type_scat_source
C C 0.0033 0.0016 'International Tables Vol C Tables 4.2.6.8 and 6.1.1.4'
H H 0.0000 0.0000 'International Tables Vol C Tables 4.2.6.8 and 6.1.1.4'
N N 0.0061 0.0033 'International Tables Vol C Tables 4.2.6.8 and 6.1.1.4'
O O 0.0106 0.0060 'International Tables Vol C Tables 4.2.6.8 and 6.1.1.4'
F F 0.0171 0.0103 'International Tables Vol C Tables 4.2.6.8 and 6.1.1.4'

loop_
_geom_angle_atom_site_label_1
_geom_angle_atom_site_label_2
_geom_angle_atom_site_label_3
_geom_angle_site_symmetry_1
_geom_angle_site_symmetry_3
_geom_angle
_geom_angle_publ_flag
C2 C1 C6 . . 120.0(3) ?
C2 C1 H1A . . 120.0 ?
C6 C1 H1A . . 120.0 ?
C1 C2 C3 . . 120.7(4) ?
C1 C2 H2A . . 119.7 ?
C3 C2 H2A . . 119.7 ?
C2 C3 C4 . . 119.7(4) ?
C2 C3 H3A . . 120.2 ?
C4 C3 H3A . . 120.2 ?
C5 C4 C3 . . 119.6(3) ?
C5 C4 N1 . . 123.7(3) ?
C3 C4 N1 . . 116.7(3) ?
C4 C5 C6 . . 119.8(3) ?
C4 C5 H5A . . 120.1 ?
C6 C5 H5A . . 120.1 ?
C1 C6 C5 . . 120.3(4) ?
C1 C6 H6A . . 119.9 ?
C5 C6 H6A . . 119.9 ?
O1 C7 N1 . . 124.0(2) ?
O1 C7 C8 . . 121.0(2) ?
N1 C7 C8 . . 115.0(2) ?
C16 C8 C7 . . 110.1(3) ?
C16 C8 C9 . . 111.7(2) ?
C7 C8 C9 . . 109.5(2) ?
C16 C8 H8A . . 108.5 ?
C7 C8 H8A . . 108.5 ?
C9 C8 H8A . . 108.5 ?
C10 C9 C20 . . 108.3(3) ?
C10 C9 C8 . . 112.2(3) ?
C20 C9 C8 . . 110.0(2) ?
C10 C9 H9A . . 108.8 ?
C20 C9 H9A . . 108.8 ?
C8 C9 H9A . . 108.8 ?
C15 C10 C11 . . 117.3(4) ?
C15 C10 C9 . . 121.0(4) ?
C11 C10 C9 . . 121.7(3) ?
C12 C11 C10 . . 120.5(5) ?
C12 C11 H11A . . 119.7 ?
C10 C11 H11A . . 119.7 ?
C13 C12 C11 . . 121.2(6) ?
C13 C12 H12A . . 119.4 ?
C11 C12 H12A . . 119.4 ?
C12 C13 C14 . . 118.7(6) ?
C12 C13 H13A . . 120.7 ?
C14 C13 H13A . . 120.7 ?
C15 C14 C13 . . 120.6(6) ?
C15 C14 H14A . . 119.7 ?
C13 C14 H14A . . 119.7 ?
C10 C15 C14 . . 121.7(5) ?
C10 C15 H15A . . 119.2 ?
C14 C15 H15A . . 119.2 ?
O3 C16 C17 . . 121.6(4) ?
O3 C16 C8 . . 120.4(3) ?
C17 C16 C8 . . 118.0(3) ?
C19 C17 C16 . . 110.4(4) ?
C19 C17 C18 . . 112.4(5) ?
C16 C17 C18 . . 109.8(4) ?
C19 C17 H17A . . 108.0 ?
C16 C17 H17A . . 108.0 ?
C18 C17 H17A . . 108.0 ?
C17 C18 H18A . . 109.5 ?
C17 C18 H18B . . 109.5 ?
H18A C18 H18B . . 109.5 ?
C17 C18 H18C . . 109.5 ?
H18A C18 H18C . . 109.5 ?
H18B C18 H18C . . 109.5 ?
C17 C19 H19A . . 109.5 ?
C17 C19 H19B . . 109.5 ?
H19A C19 H19B . . 109.5 ?
C17 C19 H19C . . 109.5 ?
H19A C19 H19C . . 109.5 ?
H19B C19 H19C . . 109.5 ?
O2 C20 C21 . . 119.7(3) ?
O2 C20 C9 . . 118.3(3) ?
C21 C20 C9 . . 121.9(3) ?
C22 C21 C26 . . 118.6(3) ?
C22 C21 C20 . . 124.2(3) ?
C26 C21 C20 . . 117.2(3) ?
C21 C22 C23 . . 120.6(3) ?
C21 C22 H22A . . 119.7 ?
C23 C22 H22A . . 119.7 ?
C24 C23 C22 . . 118.5(3) ?
C24 C23 H23A . . 120.7 ?
C22 C23 H23A . . 120.7 ?
F1 C24 C25 . . 118.3(3) ?
F1 C24 C23 . . 118.8(4) ?
C25 C24 C23 . . 122.9(3) ?
C24 C25 C26 . . 118.1(3) ?
C24 C25 H25A . . 121.0 ?
C26 C25 H25A . . 121.0 ?
C25 C26 C21 . . 121.3(3) ?
C25 C26 H26A . . 119.4 ?
C21 C26 H26A . . 119.4 ?
C7 N1 C4 . . 126.8(2) ?
C7 N1 H1 . . 116.6 ?
C4 N1 H1 . . 116.6 ?

loop_
_geom_bond_atom_site_label_1
_geom_bond_atom_site_label_2
_geom_bond_site_symmetry_2
_geom_bond_distance
_geom_bond_publ_flag
C1 C2 . 1.357(6) ?
C1 C6 . 1.363(6) ?
C1 H1A . 0.9500 ?
C2 C3 . 1.370(5) ?
C2 H2A . 0.9500 ?
C3 C4 . 1.387(4) ?
C3 H3A . 0.9500 ?
C4 C5 . 1.366(4) ?
C4 N1 . 1.419(3) ?
C5 C6 . 1.383(5) ?
C5 H5A . 0.9500 ?
C6 H6A . 0.9500 ?
C7 O1 . 1.227(3) ?
C7 N1 . 1.341(3) ?
C7 C8 . 1.521(4) ?
C8 C16 . 1.516(5) ?
C8 C9 . 1.539(4) ?
C8 H8A . 1.0000 ?
C9 C10 . 1.517(5) ?
C9 C20 . 1.520(4) ?
C9 H9A . 1.0000 ?
C10 C15 . 1.372(5) ?
C10 C11 . 1.394(6) ?
C11 C12 . 1.387(7) ?
C11 H11A . 0.9500 ?
C12 C13 . 1.357(8) ?
C12 H12A . 0.9500 ?
C13 C14 . 1.377(8) ?
C13 H13A . 0.9500 ?
C14 C15 . 1.376(7) ?
C14 H14A . 0.9500 ?
C15 H15A . 0.9500 ?
C16 O3 . 1.201(4) ?
C16 C17 . 1.507(6) ?
C17 C19 . 1.499(6) ?
C17 C18 . 1.509(7) ?
C17 H17A . 1.0000 ?
C18 H18A . 0.9800 ?
C18 H18B . 0.9800 ?
C18 H18C . 0.9800 ?
C19 H19A . 0.9800 ?
C19 H19B . 0.9800 ?
C19 H19C . 0.9800 ?
C20 O2 . 1.220(4) ?
C20 C21 . 1.490(4) ?
C21 C22 . 1.375(4) ?
C21 C26 . 1.390(4) ?
C22 C23 . 1.379(4) ?
C22 H22A . 0.9500 ?
C23 C24 . 1.361(5) ?
C23 H23A . 0.9500 ?
C24 F1 . 1.352(4) ?
C24 C25 . 1.360(6) ?
C25 C26 . 1.368(5) ?
C25 H25A . 0.9500 ?
C26 H26A . 0.9500 ?
N1 H1 . 0.8800 ?

loop_
_geom_hbond_atom_site_label_D
_geom_hbond_atom_site_label_H
_geom_hbond_atom_site_label_A
_geom_hbond_site_symmetry_A
_geom_hbond_distance_DH
_geom_hbond_distance_HA
_geom_hbond_distance_DA
_geom_hbond_angle_DHA
_geom_hbond_publ_flag
N1 H1 O1 2_556 0.88 2.10 2.959(2) 178(4) y
C1 H1A O3 4_566 0.95 2.43 3.371(5) 169 y
C5 H5A O1 1_555 0.95 2.52 2.963(4) 109 n
C26 H26A O2 1_555 0.95 2.41 2.735(4) 100 n

loop_
_cod_related_entry_id
_cod_related_entry_database
_cod_related_entry_code
1 ChemSpider 8085523
